data_7134499
loop_
_publ_author_name
'Gowda, Punith S.'
'Sharada, Duddu S.'
'Satyanarayana, Gedu'

_publ_section_title
;
 A TBADT-enabled photo-induced radical cyclization pathway: concise access
 to functionalized oxindoles
;
_journal_issue 46
_journal_name_full 'Chemical Communications'
_journal_page_first 8391
_journal_page_last 8394
_journal_paper_doi 10.1039/D5CC01590A
_journal_volume 61
_journal_year 2025
_chemical_formula_moiety 'C10 H8 I N O'
_chemical_formula_sum 'C10 H8 I N O'
_chemical_formula_weight 285.07
_space_group_crystal_system monoclinic
_space_group_IT_number 14
_space_group_name_Hall '-P 2ybc'
_space_group_name_H-M_alt 'P 1 21/c 1'
_atom_sites_solution_hydrogens geom
_atom_sites_solution_primary dual
_audit_creation_date 2025-03-03
_audit_creation_method
;
Olex2 1.5-alpha
(compiled 2025.02.27 svn.r83f5de26 for OlexSys, GUI svn.r7172)
;
_audit_update_record
;
2025-03-03 deposited with the CCDC.	2025-05-05 downloaded from the CCDC.
;
_cell_angle_alpha 90
_cell_angle_beta 98.377(6)
_cell_angle_gamma 90
_cell_formula_units_Z 4
_cell_length_a 9.9735(16)
_cell_length_b 11.629(2)
_cell_length_c 8.9604(16)
_cell_measurement_reflns_used 9783
_cell_measurement_temperature 298
_cell_measurement_theta_max 27.091
_cell_measurement_theta_min 2.708
_cell_volume 1028.2(3)
_computing_cell_refinement 'SAINT V8.40B (?, 2016)'
_computing_data_reduction 'SAINT V8.40B (?, 2016)'
_computing_molecular_graphics 'Olex2 1.5-alpha (Dolomanov et al., 2009)'
_computing_publication_material 'Olex2 1.5-alpha (Dolomanov et al., 2009)'
_computing_structure_refinement 'XL  (Sheldrick, 2008)'
_computing_structure_solution 'SHELXT 2018/2 (Sheldrick, 2018)'
_diffrn_ambient_temperature 298
_diffrn_measured_fraction_theta_full 0.991
_diffrn_measured_fraction_theta_max 0.988
_diffrn_measurement_device_type 'Bruker APEX-V Photon II'
_diffrn_radiation_type MoK\a
_diffrn_radiation_wavelength 0.71073
_diffrn_reflns_av_R_equivalents 0.0483
_diffrn_reflns_av_unetI/netI 0.0301
_diffrn_reflns_Laue_measured_fraction_full 0.991
_diffrn_reflns_Laue_measured_fraction_max 0.988
_diffrn_reflns_limit_h_max 12
_diffrn_reflns_limit_h_min -11
_diffrn_reflns_limit_k_max 14
_diffrn_reflns_limit_k_min -14
_diffrn_reflns_limit_l_max 11
_diffrn_reflns_limit_l_min -11
_diffrn_reflns_number 14723
_diffrn_reflns_point_group_measured_fraction_full 0.991
_diffrn_reflns_point_group_measured_fraction_max 0.988
_diffrn_reflns_theta_full 25.242
_diffrn_reflns_theta_max 27.133
_diffrn_reflns_theta_min 2.707
_diffrn_source_current 1.4
_diffrn_source_power 0.07
_diffrn_source_voltage 50.0
_exptl_absorpt_coefficient_mu 3.074
_exptl_absorpt_correction_T_max 0.7455
_exptl_absorpt_correction_T_min 0.3585
_exptl_absorpt_correction_type multi-scan
_exptl_absorpt_process_details
;
SADABS-2016/2 (Bruker,2016/2) was used for absorption correction.
wR2(int) was 0.1171 before and 0.0734 after correction.
The Ratio of minimum to maximum transmission is 0.4809.
The \l/2 correction factor is Not present.
;
_exptl_crystal_colour 'clear light colourless'
_exptl_crystal_colour_lustre clear
_exptl_crystal_colour_modifier light
_exptl_crystal_colour_primary colourless
_exptl_crystal_density_diffrn 1.842
_exptl_crystal_description block
_exptl_crystal_F_000 544
_exptl_crystal_size_max 0.42
_exptl_crystal_size_mid 0.32
_exptl_crystal_size_min 0.12
_refine_diff_density_max 1.033
_refine_diff_density_min -0.979
_refine_diff_density_rms 0.092
_refine_ls_extinction_coef 0.067(3)
_refine_ls_extinction_expression Fc^*^=kFc[1+0.001xFc^2^\l^3^/sin(2\q)]^-1/4^
_refine_ls_extinction_method 'SHELXL-2019/1 (Sheldrick 2019)'
_refine_ls_goodness_of_fit_ref 1.067
_refine_ls_hydrogen_treatment constr
_refine_ls_matrix_type full
_refine_ls_number_parameters 120
_refine_ls_number_reflns 2247
_refine_ls_number_restraints 0
_refine_ls_restrained_S_all 1.067
_refine_ls_R_factor_all 0.0377
_refine_ls_R_factor_gt 0.0340
_refine_ls_shift/su_max 0.001
_refine_ls_shift/su_mean 0.000
_refine_ls_structure_factor_coef Fsqd
_refine_ls_weighting_details 'w=1/[\s^2^(Fo^2^)+(0.0255P)^2^+1.5809P] where P=(Fo^2^+2Fc^2^)/3'
_refine_ls_weighting_scheme calc
_refine_ls_wR_factor_gt 0.0775
_refine_ls_wR_factor_ref 0.0813
_reflns_Friedel_coverage 0.000
_reflns_number_gt 2065
_reflns_number_total 2247
_reflns_threshold_expression 'I > 2\s(I)'
_cod_data_source_file d5cc01590a2.cif
_cod_data_source_block mo_gs_ps_142_1
_cod_depositor_comments 'Adding full bibliography for 7134498--7134500.cif.'
_cod_original_cell_volume 1028.1(3)
_cod_database_code 7134499
_shelx_shelxl_version_number 2019/1
_shelx_space_group_comment
;
The symmetry employed for this shelxl refinement is uniquely defined
by the following loop, which should always be used as a source of
symmetry information in preference to the above space-group names.
They are only intended as comments.
;
_shelx_estimated_absorpt_t_max 0.709
_shelx_estimated_absorpt_t_min 0.358
_olex2_refinement_description
;
1. Fixed Uiso
 At 1.2 times of:
  All C(H) groups
 At 1.5 times of:
  All C(H,H,H) groups
2.a Aromatic/amide H refined with riding coordinates:
 C2(H2), C3(H3), C5(H5), C10(H10)
2.b Idealised Me refined as rotating group:
 C6(H6A,H6B,H6C)
2.c :
 C9(H9)
;
_olex2_exptl_crystal_mounting_method 'Nylon loop used'
_olex2_submission_special_instructions 'No special instructions were received'

loop_
_space_group_symop_operation_xyz
'x, y, z'
'-x, y+1/2, -z+1/2'
'-x, -y, -z'
'x, -y-1/2, z-1/2'

loop_
_atom_site_label
_atom_site_type_symbol
_atom_site_fract_x
_atom_site_fract_y
_atom_site_fract_z
_atom_site_U_iso_or_equiv
_atom_site_adp_type
_atom_site_occupancy
_atom_site_site_symmetry_order
_atom_site_calc_flag
_atom_site_refinement_flags_posn
_atom_site_refinement_flags_adp
_atom_site_refinement_flags_occupancy
_atom_site_disorder_assembly
_atom_site_disorder_group
I1 I -0.08847(3) 0.84486(2) 0.33844(3) 0.06314(17) Uani 1 1 d . . . . .
O1 O 0.6119(3) 0.5249(3) 0.7711(3) 0.0689(8) Uani 1 1 d . . . . .
N1 N 0.3881(3) 0.5638(2) 0.7051(3) 0.0479(6) Uani 1 1 d . . . . .
C9 C 0.5903(4) 0.7170(4) 0.4898(6) 0.0690(11) Uani 1 1 d . . . . .
H9 H 0.621172 0.767134 0.421486 0.083 Uiso 1 1 calc R U . . .
C1 C 0.0745(3) 0.7524(3) 0.4562(4) 0.0431(7) Uani 1 1 d . . . . .
C2 C 0.1665(4) 0.8077(3) 0.5610(4) 0.0489(8) Uani 1 1 d . . . . .
H2 H 0.159231 0.886450 0.576089 0.059 Uiso 1 1 calc R U . . .
C3 C 0.2703(4) 0.7456(3) 0.6443(4) 0.0487(8) Uani 1 1 d . . . . .
H3 H 0.331235 0.781835 0.717897 0.058 Uiso 1 1 calc R U . . .
C4 C 0.2824(3) 0.6293(3) 0.6170(4) 0.0407(6) Uani 1 1 d . . . . .
C7 C 0.5199(3) 0.5753(3) 0.6917(4) 0.0469(7) Uani 1 1 d . . . . .
C8 C 0.5513(4) 0.6538(3) 0.5758(5) 0.0514(8) Uani 1 1 d . . . . .
C6 C 0.3486(5) 0.4828(4) 0.8163(5) 0.0763(13) Uani 1 1 d . . . . .
H6A H 0.340221 0.523142 0.907997 0.114 Uiso 1 1 calc R U . . .
H6B H 0.416429 0.424036 0.836544 0.114 Uiso 1 1 calc R U . . .
H6C H 0.263277 0.448204 0.777316 0.114 Uiso 1 1 calc R U . . .
C5 C 0.1905(4) 0.5744(3) 0.5097(4) 0.0484(8) Uani 1 1 d . . . . .
H5 H 0.199314 0.496233 0.491763 0.058 Uiso 1 1 calc R U . . .
C10 C 0.0853(4) 0.6362(3) 0.4291(4) 0.0478(7) Uani 1 1 d . . . . .
H10 H 0.022611 0.599799 0.357532 0.057 Uiso 1 1 calc R U . . .

loop_
_atom_site_aniso_label
_atom_site_aniso_U_11
_atom_site_aniso_U_22
_atom_site_aniso_U_33
_atom_site_aniso_U_23
_atom_site_aniso_U_13
_atom_site_aniso_U_12
I1 0.0497(2) 0.0623(2) 0.0752(2) 0.01653(12) 0.00189(12) 0.01184(10)
O1 0.0560(16) 0.0672(17) 0.0762(18) 0.0090(14) -0.0148(14) 0.0121(13)
N1 0.0493(16) 0.0429(14) 0.0497(15) 0.0047(12) 0.0014(12) 0.0038(12)
C9 0.059(2) 0.071(3) 0.078(3) 0.010(2) 0.014(2) -0.001(2)
C1 0.0368(15) 0.0442(16) 0.0496(17) 0.0059(13) 0.0109(13) 0.0065(13)
C2 0.0484(18) 0.0363(15) 0.062(2) -0.0051(14) 0.0087(15) 0.0044(13)
C3 0.0475(18) 0.0423(17) 0.0548(19) -0.0092(14) 0.0021(15) -0.0011(14)
C4 0.0407(15) 0.0366(14) 0.0454(16) -0.0008(12) 0.0077(13) 0.0028(12)
C7 0.0463(17) 0.0401(16) 0.0508(17) -0.0070(13) -0.0043(14) 0.0036(13)
C8 0.0405(17) 0.0489(19) 0.063(2) -0.0069(16) -0.0002(16) 0.0046(14)
C6 0.078(3) 0.078(3) 0.072(3) 0.030(2) 0.012(2) 0.003(2)
C5 0.0498(18) 0.0362(16) 0.0576(19) -0.0056(14) 0.0025(15) 0.0029(13)
C10 0.0436(17) 0.0460(17) 0.0518(18) -0.0057(14) -0.0001(14) -0.0023(14)

loop_
_atom_type_symbol
_atom_type_description
_atom_type_scat_dispersion_real
_atom_type_scat_dispersion_imag
_atom_type_scat_source
C C 0.0033 0.0016 'International Tables Vol C Tables 4.2.6.8 and 6.1.1.4'
H H 0.0000 0.0000 'International Tables Vol C Tables 4.2.6.8 and 6.1.1.4'
I I -0.4742 1.8119 'International Tables Vol C Tables 4.2.6.8 and 6.1.1.4'
N N 0.0061 0.0033 'International Tables Vol C Tables 4.2.6.8 and 6.1.1.4'
O O 0.0106 0.0060 'International Tables Vol C Tables 4.2.6.8 and 6.1.1.4'

loop_
_geom_angle_atom_site_label_1
_geom_angle_atom_site_label_2
_geom_angle_atom_site_label_3
_geom_angle
_geom_angle_site_symmetry_1
_geom_angle_site_symmetry_3
_geom_angle_publ_flag
C4 N1 C6 117.7(3) . . ?
C7 N1 C4 123.1(3) . . ?
C7 N1 C6 119.2(3) . . ?
C8 C9 H9 180.0 . . ?
C2 C1 I1 119.7(2) . . ?
C2 C1 C10 121.2(3) . . ?
C10 C1 I1 119.2(3) . . ?
C1 C2 H2 120.1 . . ?
C1 C2 C3 119.7(3) . . ?
C3 C2 H2 120.1 . . ?
C2 C3 H3 120.3 . . ?
C4 C3 C2 119.4(3) . . ?
C4 C3 H3 120.3 . . ?
C3 C4 N1 119.8(3) . . ?
C3 C4 C5 120.5(3) . . ?
C5 C4 N1 119.6(3) . . ?
O1 C7 N1 124.1(4) . . ?
O1 C7 C8 119.6(3) . . ?
N1 C7 C8 116.3(3) . . ?
C9 C8 C7 173.1(4) . . ?
N1 C6 H6A 109.5 . . ?
N1 C6 H6B 109.5 . . ?
N1 C6 H6C 109.5 . . ?
H6A C6 H6B 109.5 . . ?
H6A C6 H6C 109.5 . . ?
H6B C6 H6C 109.5 . . ?
C4 C5 H5 120.1 . . ?
C4 C5 C10 119.9(3) . . ?
C10 C5 H5 120.1 . . ?
C1 C10 C5 119.3(3) . . ?
C1 C10 H10 120.4 . . ?
C5 C10 H10 120.4 . . ?

loop_
_geom_bond_atom_site_label_1
_geom_bond_atom_site_label_2
_geom_bond_distance
_geom_bond_site_symmetry_2
_geom_bond_publ_flag
I1 C1 2.101(3) . ?
O1 C7 1.226(4) . ?
N1 C4 1.440(4) . ?
N1 C7 1.343(5) . ?
N1 C6 1.466(5) . ?
C9 H9 0.9300 . ?
C9 C8 1.171(6) . ?
C1 C2 1.373(5) . ?
C1 C10 1.380(5) . ?
C2 H2 0.9300 . ?
C2 C3 1.388(5) . ?
C3 H3 0.9300 . ?
C3 C4 1.382(4) . ?
C4 C5 1.384(5) . ?
C7 C8 1.451(6) . ?
C6 H6A 0.9600 . ?
C6 H6B 0.9600 . ?
C6 H6C 0.9600 . ?
C5 H5 0.9300 . ?
C5 C10 1.384(5) . ?
C10 H10 0.9300 . ?

loop_
_geom_torsion_atom_site_label_1
_geom_torsion_atom_site_label_2
_geom_torsion_atom_site_label_3
_geom_torsion_atom_site_label_4
_geom_torsion
_geom_torsion_site_symmetry_1
_geom_torsion_site_symmetry_2
_geom_torsion_site_symmetry_3
_geom_torsion_site_symmetry_4
_geom_torsion_publ_flag
I1 C1 C2 C3 176.8(3) . . . . ?
I1 C1 C10 C5 -178.2(3) . . . . ?
N1 C4 C5 C10 177.3(3) . . . . ?
C1 C2 C3 C4 2.2(5) . . . . ?
C2 C1 C10 C5 0.3(5) . . . . ?
C2 C3 C4 N1 -178.7(3) . . . . ?
C2 C3 C4 C5 -1.3(5) . . . . ?
C3 C4 C5 C10 -0.1(5) . . . . ?
C4 N1 C7 O1 175.9(3) . . . . ?
C4 N1 C7 C8 -3.5(5) . . . . ?
C4 C5 C10 C1 0.6(5) . . . . ?
C7 N1 C4 C3 -70.6(4) . . . . ?
C7 N1 C4 C5 111.9(4) . . . . ?
C6 N1 C4 C3 108.0(4) . . . . ?
C6 N1 C4 C5 -69.4(5) . . . . ?
C6 N1 C7 O1 -2.7(6) . . . . ?
C6 N1 C7 C8 177.9(4) . . . . ?
C10 C1 C2 C3 -1.7(5) . . . . ?
